data_4325355
loop_
_publ_author_name
'Theocharis C. Stamatatos'
'Katie Oliver'
'Khalil A. Abboud'
'George Christou'

_publ_section_title
;
 Synthetic Entry into Polynuclear Bismuth-Manganese Chemistry: High
 Oxidation State BiIII2MnIV6 and BiIIIMnIII10 Complexes
;
_journal_name_full 'Inorganic Chemistry'
_journal_page_first 5272
_journal_page_last 5282
_journal_paper_doi 10.1021/ic200656q
_journal_volume 50
_journal_year 2011
_chemical_formula_sum 'C76.5 H63.5 Bi2 Cl4 Mn6 N7.5 O38.5'
_chemical_formula_weight 2593.25
_chemical_name_systematic
; 
 ? 
;
_space_group_IT_number 114
_symmetry_cell_setting tetragonal
_symmetry_space_group_name_Hall 'P -4 2n'
_symmetry_space_group_name_H-M 'P -4 21 c'
_atom_sites_solution_hydrogens geom
_atom_sites_solution_primary direct
_atom_sites_solution_secondary difmap
_audit_creation_method SHELXL-97
_audit_update_record
;
2007-11-26 # Formatted by publCIF
;
_cell_angle_alpha 90.00
_cell_angle_beta 90.00
_cell_angle_gamma 90.00
_cell_formula_units_Z 8
_cell_length_a 26.2209(15)
_cell_length_b 26.2209(15)
_cell_length_c 26.591(3)
_cell_measurement_reflns_used 103
_cell_measurement_temperature 173(2)
_cell_measurement_theta_max 28.0
_cell_measurement_theta_min 2.0
_cell_volume 18282(3)
_computing_cell_refinement 'Bruker SMART v5.624 & SAINT 6.36a (Bruker 1998)'
_computing_data_collection 'Bruker SMART v5.624 (Bruker 1998)'
_computing_data_reduction 'Bruker SHELXTL v6.14 (Bruker 2000)'
_computing_molecular_graphics 'Bruker SHELXTL v6.14'
_computing_publication_material 'Bruker SHELXTL v6.14'
_computing_structure_refinement 'Bruker SHELXTL v6.14'
_computing_structure_solution 'Bruker SHELXTL v6.14'
_diffrn_ambient_temperature 173(2)
_diffrn_measured_fraction_theta_full 1.000
_diffrn_measured_fraction_theta_max 1.000
_diffrn_measurement_device_type 'SMART CCD area detector'
_diffrn_measurement_method '\w scans'
_diffrn_radiation_monochromator graphite
_diffrn_radiation_source 'fine-focus sealed tube'
_diffrn_radiation_type MoK\a
_diffrn_radiation_wavelength 0.71073
_diffrn_reflns_av_R_equivalents 0.1447
_diffrn_reflns_av_sigmaI/netI 0.0953
_diffrn_reflns_limit_h_max 28
_diffrn_reflns_limit_h_min -21
_diffrn_reflns_limit_k_max 26
_diffrn_reflns_limit_k_min -28
_diffrn_reflns_limit_l_max 28
_diffrn_reflns_limit_l_min -28
_diffrn_reflns_number 78362
_diffrn_reflns_theta_full 22.50
_diffrn_reflns_theta_max 22.50
_diffrn_reflns_theta_min 1.09
_diffrn_standards_decay_% 1
_diffrn_standards_number 0
_exptl_absorpt_coefficient_mu 4.846
_exptl_absorpt_correction_T_max 0.86764
_exptl_absorpt_correction_T_min 0.67846
_exptl_absorpt_correction_type empirical
_exptl_absorpt_process_details 'based on measured indexed crystal faces, Bruker SHELXTL  v6.12 (Bruker 1998)'
_exptl_crystal_colour brown
_exptl_crystal_density_diffrn 1.884
_exptl_crystal_description prisms
_exptl_crystal_F_000 10136
_exptl_crystal_size_max 0.05
_exptl_crystal_size_mid 0.05
_exptl_crystal_size_min 0.04
_refine_diff_density_max 1.096
_refine_diff_density_min -1.504
_refine_diff_density_rms 0.139
_refine_ls_abs_structure_details 'Flack H D (1983), Acta Cryst. A39, 876-881'
_refine_ls_abs_structure_Flack 0.034(8)
_refine_ls_extinction_method none
_refine_ls_goodness_of_fit_ref 1.035
_refine_ls_hydrogen_treatment constr
_refine_ls_matrix_type full
_refine_ls_number_parameters 626
_refine_ls_number_reflns 11960
_refine_ls_number_restraints 6
_refine_ls_restrained_S_all 1.035
_refine_ls_R_factor_all 0.0997
_refine_ls_R_factor_gt 0.0740
_refine_ls_shift/su_max 0.007
_refine_ls_shift/su_mean 0.000
_refine_ls_structure_factor_coef Fsqd
_refine_ls_weighting_details 'calc w=1/[\s^2^(Fo^2^)+(0.0784P)^2^+38.9994P] where P=(Fo^2^+2Fc^2^)/3'
_refine_ls_weighting_scheme calc
_refine_ls_wR_factor_gt 0.1540
_refine_ls_wR_factor_ref 0.1647
_reflns_number_gt 9216
_reflns_number_total 11960
_reflns_threshold_expression I>2\s(I)
_cod_data_source_file ic200656q_si_002_2.cif
_cod_data_source_block st186
_cod_original_formula_sum 'C76.50 H63.50 Bi2 Cl4 Mn6 N7.50 O38.50'
_cod_database_code 4325355

loop_
_symmetry_equiv_pos_as_xyz
'x, y, z'
'-x, -y, z'
'y, -x, -z'
'-y, x, -z'
'-x+1/2, y+1/2, -z+1/2'
'x+1/2, -y+1/2, -z+1/2'
'-y+1/2, -x+1/2, z+1/2'
'y+1/2, x+1/2, z+1/2'

loop_
_atom_site_label
_atom_site_type_symbol
_atom_site_fract_x
_atom_site_fract_y
_atom_site_fract_z
_atom_site_U_iso_or_equiv
_atom_site_adp_type
_atom_site_occupancy
_atom_site_symmetry_multiplicity
_atom_site_calc_flag
_atom_site_refinement_flags
_atom_site_disorder_assembly
_atom_site_disorder_group
Bi1 Bi -0.13683(3) -0.35830(3) -0.54463(2) 0.0425(2) Uani 1 1 d . A .
Bi2 Bi -0.22559(3) -0.28821(3) -0.63402(3) 0.0399(2) Uani 1 1 d . . .
Mn1 Mn -0.27332(10) -0.36610(10) -0.53876(10) 0.0391(7) Uani 1 1 d . . .
Mn2 Mn -0.23383(10) -0.28029(10) -0.49852(10) 0.0365(7) Uani 1 1 d . A .
Mn3 Mn -0.12787(9) -0.23062(10) -0.54378(9) 0.0317(6) Uani 1 1 d . . .
Mn4 Mn -0.08366(9) -0.27399(10) -0.62475(9) 0.0296(6) Uani 1 1 d . A .
Mn5 Mn -0.13384(10) -0.37617(9) -0.67678(9) 0.0288(6) Uani 1 1 d . . .
Mn6 Mn -0.21838(9) -0.41959(9) -0.63662(10) 0.0311(6) Uani 1 1 d . A .
O1 O -0.3250(4) -0.3594(5) -0.4866(4) 0.050(4) Uani 1 1 d . A .
O2 O -0.2922(5) -0.2860(5) -0.4526(4) 0.047(3) Uani 1 1 d . . .
O3 O -0.1917(4) -0.2649(4) -0.4405(4) 0.034(3) Uani 1 1 d . . .
O4 O -0.1166(4) -0.2318(5) -0.4698(5) 0.045(3) Uani 1 1 d . A .
O5 O -0.0693(4) -0.1852(4) -0.5471(4) 0.029(3) Uani 1 1 d . A .
O6 O -0.0326(4) -0.2223(5) -0.6139(4) 0.033(3) Uani 1 1 d . . .
O7 O -0.0263(4) -0.3192(4) -0.6376(4) 0.032(3) Uani 1 1 d . . .
O8 O -0.0615(4) -0.3914(5) -0.6707(5) 0.041(3) Uani 1 1 d . A .
O9 O -0.0860(4) -0.2586(4) -0.6975(4) 0.026(3) Uani 1 1 d . . .
O10 O -0.1182(5) -0.3289(4) -0.7330(4) 0.044(3) Uani 1 1 d . A .
O11 O -0.1411(5) -0.4310(4) -0.7253(4) 0.035(3) Uani 1 1 d . A .
O12 O -0.2105(5) -0.4686(4) -0.6914(4) 0.041(3) Uani 1 1 d . . .
O13 O -0.2275(4) -0.4753(4) -0.5874(4) 0.033(3) Uani 1 1 d . . .
O14 O -0.2674(5) -0.4382(5) -0.5215(5) 0.052(4) Uani 1 1 d . A .
O15 O -0.2924(5) -0.4225(4) -0.6499(4) 0.033(3) Uani 1 1 d . . .
O16 O -0.3283(5) -0.3832(5) -0.5849(5) 0.045(3) Uani 1 1 d . A .
O17 O -0.2763(4) -0.2975(4) -0.5506(4) 0.035(3) Uani 1 1 d . A .
O18 O -0.2246(4) -0.3497(4) -0.4947(4) 0.035(3) Uani 1 1 d . A .
O19 O -0.2468(4) -0.2055(5) -0.5078(5) 0.043(3) Uani 1 1 d . . .
O20 O -0.1791(4) -0.2777(4) -0.5420(4) 0.032(3) Uani 1 1 d . A .
O21 O -0.1737(5) -0.1734(4) -0.5353(4) 0.038(3) Uani 1 1 d . A .
O22 O -0.1338(4) -0.2286(4) -0.6117(4) 0.033(3) Uani 1 1 d . A .
O23 O -0.0845(3) -0.2852(4) -0.5562(4) 0.026(3) Uani 1 1 d . A .
O24 O -0.1308(4) -0.3241(4) -0.6296(4) 0.027(3) Uani 1 1 d . A .
O25 O -0.1494(4) -0.4207(4) -0.6263(4) 0.032(3) Uani 1 1 d . A .
O26 O -0.2026(4) -0.3669(4) -0.6803(4) 0.023(2) Uani 1 1 d . A .
O27 O -0.2262(4) -0.3705(4) -0.5885(4) 0.027(3) Uani 1 1 d . A .
O28 O -0.1342(7) -0.4208(6) -0.4672(7) 0.104(6) Uani 1 1 d . . .
O29 O -0.1072(5) -0.3422(6) -0.4626(5) 0.069(4) Uani 1 1 d . . .
O30 O -0.1007(11) -0.3914(10) -0.3977(8) 0.169(11) Uani 1 1 d . . .
O31 O -0.2049(6) -0.2520(5) -0.7139(5) 0.060(4) Uani 1 1 d . . .
O32 O -0.2215(8) -0.1922(6) -0.6636(8) 0.111(7) Uani 1 1 d . . .
O33 O -0.1940(10) -0.1761(9) -0.7363(10) 0.175(12) Uani 1 1 d . . .
O34 O -0.3108(6) -0.2412(8) -0.6470(6) 0.104(6) Uani 1 1 d . A .
O35 O -0.2989(6) -0.3136(6) -0.6741(5) 0.062(4) Uiso 1 1 d . A .
O35' O -0.373(3) -0.277(2) -0.666(2) 0.17(2) Uiso 0.40 1 d P A 1
N4 N -0.3202(9) -0.2851(10) -0.6664(8) 0.066(6) Uiso 0.40 1 d P A 1
N1 N -0.1126(7) -0.3809(8) -0.4406(8) 0.068(5) Uiso 1 1 d . A .
N2 N -0.2067(8) -0.2042(9) -0.7059(9) 0.075(6) Uiso 1 1 d . . .
N3 N -0.0394(8) -0.4337(7) -0.5437(14) 0.178(14) Uiso 1 1 d D A .
O36 O -0.0511(7) -0.3873(7) -0.5533(7) 0.109(6) Uiso 1 1 d D . .
O37 O 0.0025(12) -0.4434(11) -0.5208(16) 0.292(14) Uiso 1 1 d D . .
O38 O -0.0740(12) -0.4681(11) -0.5460(16) 0.292(14) Uiso 1 1 d D . .
C1 C -0.3242(7) -0.3229(8) -0.4549(7) 0.045(5) Uani 1 1 d . A .
C2 C -0.3651(5) -0.3228(6) -0.4154(5) 0.055(6) Uiso 1 1 d G . .
C3 C -0.4089(6) -0.3514(5) -0.4241(5) 0.064(6) Uiso 1 1 d G A .
H3A H -0.4120 -0.3709 -0.4540 0.077 Uiso 1 1 calc R . .
C4 C -0.4481(5) -0.3514(6) -0.3889(6) 0.088(8) Uiso 1 1 d G A .
H4A H -0.4780 -0.3710 -0.3948 0.105 Uiso 1 1 calc R . .
C5 C -0.4436(6) -0.3228(7) -0.3451(5) 0.092(8) Uiso 1 1 d G A .
H5A H -0.4704 -0.3229 -0.3211 0.110 Uiso 1 1 calc R . .
C6 C -0.3999(7) -0.2942(6) -0.3365(5) 0.122(11) Uiso 1 1 d G A .
H6A H -0.3968 -0.2747 -0.3066 0.147 Uiso 1 1 calc R . .
C7 C -0.3606(6) -0.2942(6) -0.3716(6) 0.111(9) Uiso 1 1 d G A .
H7A H -0.3307 -0.2746 -0.3657 0.133 Uiso 1 1 calc R . .
C11 C -0.1482(8) -0.2461(6) -0.4360(6) 0.035(5) Uani 1 1 d . A .
C12 C -0.1291(5) -0.2418(5) -0.3835(3) 0.038(5) Uiso 1 1 d G . .
C13 C -0.1606(4) -0.2583(5) -0.3447(5) 0.060(6) Uiso 1 1 d G A .
H13A H -0.1921 -0.2745 -0.3521 0.072 Uiso 1 1 calc R . .
C14 C -0.1460(5) -0.2509(5) -0.2950(4) 0.071(7) Uiso 1 1 d G A .
H14A H -0.1674 -0.2621 -0.2684 0.085 Uiso 1 1 calc R . .
C15 C -0.0999(5) -0.2271(5) -0.2841(4) 0.059(6) Uiso 1 1 d G A .
H15A H -0.0899 -0.2221 -0.2501 0.070 Uiso 1 1 calc R . .
C16 C -0.0684(4) -0.2107(5) -0.3229(5) 0.059(6) Uiso 1 1 d G A .
H16A H -0.0369 -0.1944 -0.3155 0.071 Uiso 1 1 calc R . .
C17 C -0.0831(4) -0.2180(5) -0.3726(4) 0.076(7) Uiso 1 1 d G A .
H17A H -0.0616 -0.2068 -0.3992 0.091 Uiso 1 1 calc R . .
C21 C -0.0335(7) -0.1894(6) -0.5779(7) 0.035(5) Uani 1 1 d . A .
C22 C 0.0097(5) -0.1548(6) -0.5737(6) 0.062(6) Uiso 1 1 d G . .
C23 C 0.0054(5) -0.1091(6) -0.5476(6) 0.083(7) Uiso 1 1 d G A .
H23A H -0.0262 -0.0995 -0.5330 0.100 Uiso 1 1 calc R . .
C24 C 0.0476(7) -0.0772(5) -0.5428(6) 0.124(11) Uiso 1 1 d G A .
H24A H 0.0447 -0.0460 -0.5249 0.149 Uiso 1 1 calc R . .
C25 C 0.0939(6) -0.0911(7) -0.5641(7) 0.136(12) Uiso 1 1 d G A .
H25A H 0.1227 -0.0694 -0.5608 0.163 Uiso 1 1 calc R . .
C26 C 0.0981(5) -0.1369(7) -0.5903(6) 0.092(8) Uiso 1 1 d G A .
H26A H 0.1298 -0.1464 -0.6049 0.110 Uiso 1 1 calc R . .
C27 C 0.0560(6) -0.1687(5) -0.5951(6) 0.076(7) Uiso 1 1 d G A .
H27A H 0.0589 -0.1999 -0.6129 0.091 Uiso 1 1 calc R . .
C31 C -0.0249(6) -0.3641(9) -0.6514(6) 0.042(5) Uani 1 1 d . A .
C32 C 0.0253(6) -0.3916(7) -0.6501(7) 0.056(6) Uiso 1 1 d G . .
C33 C 0.0668(9) -0.3669(7) -0.6286(10) 0.058(4) Uiso 0.50 1 d PG A 3
H33A H 0.0657 -0.3311 -0.6231 0.069 Uiso 0.50 1 calc PR A 3
C34 C 0.1099(8) -0.3946(10) -0.6151(11) 0.058(4) Uiso 0.50 1 d PG A 3
H34A H 0.1383 -0.3777 -0.6004 0.069 Uiso 0.50 1 calc PR A 3
C35 C 0.1115(8) -0.4469(10) -0.6232(10) 0.058(4) Uiso 0.50 1 d PG A 3
H35A H 0.1410 -0.4658 -0.6140 0.069 Uiso 0.50 1 calc PR A 3
C36 C 0.0700(9) -0.4716(7) -0.6447(11) 0.058(4) Uiso 0.50 1 d PG A 3
H36A H 0.0711 -0.5074 -0.6502 0.069 Uiso 0.50 1 calc PR A 3
C37 C 0.0269(7) -0.4440(7) -0.6582(9) 0.058(4) Uiso 0.50 1 d PG A 3
H37A H -0.0015 -0.4608 -0.6729 0.069 Uiso 0.50 1 calc PR A 3
C33' C 0.0632(16) -0.3678(17) -0.6229(18) 0.058(4) Uiso 0.50 1 d P A 4
H33B H 0.0592 -0.3410 -0.5992 0.069 Uiso 0.50 1 calc PR A 4
C34' C 0.1125(16) -0.3928(16) -0.6384(16) 0.058(4) Uiso 0.50 1 d P A 4
H34B H 0.1416 -0.3715 -0.6356 0.069 Uiso 0.50 1 calc PR A 4
C35' C 0.1220(16) -0.4375(16) -0.6545(15) 0.058(4) Uiso 0.50 1 d P A 4
H35B H 0.1503 -0.4574 -0.6439 0.069 Uiso 0.50 1 calc PR A 4
C36' C 0.0876(16) -0.4531(17) -0.6881(16) 0.058(4) Uiso 0.50 1 d P A 4
H36B H 0.0960 -0.4798 -0.7109 0.069 Uiso 0.50 1 calc PR A 4
C37' C 0.0387(17) -0.4304(16) -0.6902(16) 0.058(4) Uiso 0.50 1 d P A 4
H37B H 0.0151 -0.4392 -0.7159 0.069 Uiso 0.50 1 calc PR A 4
C41 C -0.1010(6) -0.2846(8) -0.7327(7) 0.037(5) Uani 1 1 d . A .
C42 C -0.0977(4) -0.2608(5) -0.7837(4) 0.028(4) Uiso 1 1 d G . .
C43 C -0.0848(5) -0.2095(4) -0.7875(4) 0.067(6) Uiso 1 1 d G A .
H43A H -0.0802 -0.1897 -0.7579 0.080 Uiso 1 1 calc R . .
C44 C -0.0788(6) -0.1873(4) -0.8345(6) 0.114(10) Uiso 1 1 d G A .
H44A H -0.0700 -0.1522 -0.8371 0.137 Uiso 1 1 calc R . .
C45 C -0.0856(5) -0.2163(5) -0.8778(4) 0.063(6) Uiso 1 1 d G A .
H45A H -0.0815 -0.2010 -0.9099 0.075 Uiso 1 1 calc R . .
C46 C -0.0984(5) -0.2675(5) -0.8740(4) 0.069(6) Uiso 1 1 d G A .
H46A H -0.1031 -0.2874 -0.9035 0.083 Uiso 1 1 calc R . .
C47 C -0.1045(5) -0.2898(4) -0.8269(5) 0.056(5) Uiso 1 1 d G A .
H47A H -0.1133 -0.3249 -0.8243 0.067 Uiso 1 1 calc R . .
C51 C -0.1770(9) -0.4636(8) -0.7240(8) 0.053(6) Uani 1 1 d . A .
C52 C -0.1785(5) -0.4978(5) -0.7678(4) 0.053(5) Uiso 1 1 d G . .
C53 C -0.1560(5) -0.4855(5) -0.8136(5) 0.066(7) Uiso 1 1 d G A .
H53A H -0.1350 -0.4561 -0.8162 0.079 Uiso 1 1 calc R . .
C54 C -0.1643(5) -0.5161(6) -0.8554(4) 0.103(9) Uiso 1 1 d G A .
H54A H -0.1489 -0.5077 -0.8867 0.123 Uiso 1 1 calc R . .
C55 C -0.1951(6) -0.5591(5) -0.8515(4) 0.075(7) Uiso 1 1 d G A .
H55A H -0.2008 -0.5800 -0.8801 0.090 Uiso 1 1 calc R . .
C56 C -0.2176(5) -0.5714(4) -0.8058(5) 0.075(7) Uiso 1 1 d G A .
H56A H -0.2386 -0.6008 -0.8031 0.090 Uiso 1 1 calc R . .
C57 C -0.2093(5) -0.5408(5) -0.7639(4) 0.059(6) Uiso 1 1 d G A .
H57A H -0.2247 -0.5492 -0.7327 0.071 Uiso 1 1 calc R . .
C61 C -0.2478(7) -0.4748(7) -0.5431(7) 0.037(4) Uani 1 1 d . A .
C62 C -0.2441(5) -0.5237(4) -0.5166(5) 0.037(5) Uiso 1 1 d G . .
C63 C -0.2199(5) -0.5659(5) -0.5375(4) 0.067(6) Uiso 1 1 d G A .
H63A H -0.2055 -0.5637 -0.5703 0.080 Uiso 1 1 calc R . .
C64 C -0.2168(6) -0.6112(4) -0.5106(6) 0.112(10) Uiso 1 1 d G A .
H64A H -0.2003 -0.6400 -0.5249 0.134 Uiso 1 1 calc R . .
C65 C -0.2379(6) -0.6144(5) -0.4627(6) 0.083(7) Uiso 1 1 d G A .
H65A H -0.2357 -0.6453 -0.4443 0.099 Uiso 1 1 calc R . .
C66 C -0.2620(6) -0.5722(6) -0.4418(4) 0.106(9) Uiso 1 1 d G A .
H66A H -0.2764 -0.5744 -0.4091 0.127 Uiso 1 1 calc R . .
C67 C -0.2651(5) -0.5269(5) -0.4687(5) 0.080(7) Uiso 1 1 d G A .
H67A H -0.2816 -0.4981 -0.4544 0.097 Uiso 1 1 calc R . .
C71 C -0.3313(7) -0.4067(7) -0.6263(8) 0.043(5) Uani 1 1 d . A .
C72 C -0.3809(4) -0.4147(5) -0.6481(5) 0.052(5) Uiso 1 1 d G . .
C73 C -0.3856(5) -0.4385(5) -0.6946(5) 0.066(6) Uiso 1 1 d G A .
H73A H -0.3560 -0.4466 -0.7136 0.079 Uiso 1 1 calc R . .
C74 C -0.4337(6) -0.4503(6) -0.7133(5) 0.079(7) Uiso 1 1 d G A .
H74A H -0.4369 -0.4666 -0.7451 0.094 Uiso 1 1 calc R . .
C75 C -0.4770(5) -0.4385(7) -0.6855(7) 0.119(11) Uiso 1 1 d G A .
H75A H -0.5098 -0.4466 -0.6983 0.143 Uiso 1 1 calc R . .
C76 C -0.4722(5) -0.4147(7) -0.6390(6) 0.133(11) Uiso 1 1 d G A .
H76A H -0.5018 -0.4066 -0.6200 0.160 Uiso 1 1 calc R . .
C77 C -0.4242(6) -0.4028(6) -0.6203(4) 0.065(7) Uiso 1 1 d G A .
H77A H -0.4209 -0.3866 -0.5885 0.077 Uiso 1 1 calc R . .
C81 C -0.2199(8) -0.1700(6) -0.5203(6) 0.035(5) Uani 1 1 d . A .
C82 C -0.2417(6) -0.1185(4) -0.5195(5) 0.057(6) Uiso 1 1 d G . .
C83 C -0.2112(4) -0.0770(5) -0.5319(5) 0.072(7) Uiso 1 1 d G A .
H83A H -0.1768 -0.0822 -0.5419 0.086 Uiso 1 1 calc R . .
C84 C -0.2310(5) -0.0279(4) -0.5298(5) 0.083(7) Uiso 1 1 d G A .
H84A H -0.2102 0.0005 -0.5383 0.099 Uiso 1 1 calc R . .
C85 C -0.2814(5) -0.0203(4) -0.5152(5) 0.058(6) Uiso 1 1 d G A .
H85A H -0.2949 0.0133 -0.5138 0.070 Uiso 1 1 calc R . .
C86 C -0.3119(4) -0.0618(6) -0.5028(6) 0.079(7) Uiso 1 1 d G A .
H86A H -0.3463 -0.0565 -0.4928 0.095 Uiso 1 1 calc R . .
C87 C -0.2920(5) -0.1109(5) -0.5049(6) 0.076(7) Uiso 1 1 d G A .
H87A H -0.3129 -0.1392 -0.4964 0.091 Uiso 1 1 calc R . .
C91 C -0.3202(9) -0.2851(10) -0.6664(8) 0.066(6) Uiso 0.60 1 d P A 2
C92 C -0.3755(9) -0.2747(12) -0.7091(11) 0.082(12) Uiso 0.60 1 d PG A 2
C93 C -0.4064(11) -0.2317(10) -0.7069(10) 0.102(15) Uiso 0.60 1 d PG A 2
H93A H -0.3974 -0.2041 -0.6855 0.123 Uiso 0.60 1 calc PR A 2
C94 C -0.4505(10) -0.2292(9) -0.7358(11) 0.077(12) Uiso 0.60 1 d PG A 2
H94A H -0.4717 -0.1998 -0.7342 0.092 Uiso 0.60 1 calc PR A 2
C95 C -0.4637(9) -0.2696(11) -0.7670(10) 0.078(12) Uiso 0.60 1 d PG A 2
H95A H -0.4938 -0.2679 -0.7867 0.093 Uiso 0.60 1 calc PR A 2
C96 C -0.4327(12) -0.3126(9) -0.7693(10) 0.109(17) Uiso 0.60 1 d PG A 2
H96A H -0.4417 -0.3402 -0.7906 0.131 Uiso 0.60 1 calc PR A 2
C97 C -0.3886(11) -0.3151(9) -0.7403(12) 0.114(17) Uiso 0.60 1 d PG A 2
H97A H -0.3675 -0.3445 -0.7419 0.137 Uiso 0.60 1 calc PR A 2

loop_
_atom_site_aniso_label
_atom_site_aniso_U_11
_atom_site_aniso_U_22
_atom_site_aniso_U_33
_atom_site_aniso_U_23
_atom_site_aniso_U_13
_atom_site_aniso_U_12
Bi1 0.0558(5) 0.0394(5) 0.0323(4) -0.0014(4) 0.0012(4) -0.0005(4)
Bi2 0.0459(5) 0.0375(4) 0.0361(4) -0.0045(4) 0.0078(4) -0.0029(3)
Mn1 0.0406(16) 0.0453(17) 0.0312(16) -0.0025(13) 0.0082(13) -0.0026(15)
Mn2 0.0362(16) 0.0439(18) 0.0296(15) -0.0084(13) 0.0095(12) 0.0020(14)
Mn3 0.0287(14) 0.0355(15) 0.0310(15) -0.0006(13) 0.0004(12) -0.0015(13)
Mn4 0.0256(14) 0.0419(17) 0.0213(15) -0.0019(12) -0.0013(11) 0.0037(13)
Mn5 0.0271(15) 0.0342(16) 0.0251(14) 0.0011(11) -0.0016(12) 0.0024(12)
Mn6 0.0391(16) 0.0352(14) 0.0191(14) 0.0022(13) 0.0055(14) -0.0068(12)
O1 0.041(8) 0.079(10) 0.030(8) -0.013(7) 0.022(6) -0.027(8)
O2 0.042(7) 0.080(10) 0.020(7) -0.021(7) 0.009(6) 0.000(8)
O3 0.040(8) 0.044(8) 0.019(7) 0.000(6) 0.000(5) -0.002(6)
O4 0.034(7) 0.053(8) 0.049(8) -0.023(7) 0.002(6) -0.009(7)
O5 0.022(6) 0.047(7) 0.018(6) -0.006(5) -0.004(6) -0.003(5)
O6 0.029(7) 0.044(8) 0.025(7) -0.009(6) 0.011(5) 0.006(6)
O7 0.029(7) 0.031(7) 0.035(7) -0.022(6) 0.000(6) -0.001(5)
O8 0.034(8) 0.042(8) 0.049(8) -0.011(6) 0.006(6) 0.024(6)
O9 0.027(6) 0.035(7) 0.017(7) -0.007(5) 0.000(5) -0.003(5)
O10 0.078(10) 0.021(7) 0.032(8) 0.005(6) 0.012(7) -0.026(7)
O11 0.046(8) 0.040(7) 0.019(6) -0.003(5) 0.006(6) 0.002(7)
O12 0.045(8) 0.042(8) 0.036(8) 0.015(6) -0.002(7) -0.018(7)
O13 0.046(8) 0.024(6) 0.028(7) 0.012(5) 0.006(6) 0.004(6)
O14 0.064(9) 0.035(8) 0.058(9) -0.009(7) 0.017(8) -0.009(7)
O15 0.036(7) 0.032(7) 0.032(7) -0.002(5) 0.011(6) -0.007(6)
O16 0.049(8) 0.040(8) 0.048(9) -0.013(7) -0.004(7) -0.011(6)
O17 0.030(7) 0.044(7) 0.030(7) 0.001(6) 0.007(5) 0.003(6)
O18 0.048(8) 0.038(7) 0.018(6) -0.007(5) -0.001(6) -0.007(6)
O19 0.026(7) 0.040(8) 0.064(9) 0.001(7) 0.013(6) 0.002(6)
O20 0.039(7) 0.033(7) 0.023(6) -0.001(6) -0.006(5) 0.000(6)
O21 0.039(8) 0.033(7) 0.042(8) -0.004(6) 0.016(6) 0.012(6)
O22 0.020(6) 0.041(7) 0.037(7) -0.003(5) 0.007(5) 0.009(6)
O23 0.021(6) 0.033(7) 0.023(6) 0.003(5) -0.009(5) 0.006(5)
O24 0.040(7) 0.020(6) 0.023(6) -0.010(5) -0.009(6) 0.002(5)
O25 0.033(7) 0.025(6) 0.037(7) 0.001(5) 0.007(6) 0.006(5)
O26 0.027(6) 0.018(6) 0.023(6) -0.006(5) -0.003(5) -0.002(5)
O27 0.032(7) 0.030(7) 0.020(6) 0.002(5) 0.010(5) -0.007(5)
O28 0.133(17) 0.070(11) 0.109(15) 0.038(11) -0.005(13) -0.011(12)
O29 0.075(11) 0.096(12) 0.035(9) 0.001(9) 0.002(8) -0.009(9)
O30 0.25(3) 0.18(2) 0.076(16) 0.049(15) -0.055(17) 0.01(2)
O31 0.079(10) 0.052(9) 0.050(9) -0.012(7) 0.004(8) 0.018(8)
O32 0.168(19) 0.046(10) 0.119(16) 0.004(10) -0.076(15) 0.031(11)
O33 0.18(2) 0.14(2) 0.20(3) 0.12(2) 0.07(2) -0.002(17)
O34 0.084(12) 0.133(16) 0.093(14) -0.029(12) -0.011(10) 0.067(11)
C1 0.039(12) 0.073(15) 0.024(11) 0.009(11) 0.008(10) -0.003(12)
C11 0.057(14) 0.025(10) 0.024(10) -0.012(8) 0.007(10) 0.008(10)
C21 0.030(11) 0.028(11) 0.046(13) -0.007(9) -0.008(10) -0.020(9)
C31 0.022(10) 0.072(16) 0.033(12) -0.015(11) -0.013(8) -0.007(11)
C41 0.029(11) 0.051(15) 0.032(12) 0.033(11) 0.004(9) 0.001(10)
C51 0.053(15) 0.053(14) 0.054(15) -0.001(11) -0.019(12) -0.016(12)
C61 0.052(12) 0.034(11) 0.025(11) 0.013(9) 0.007(10) -0.009(9)
C71 0.021(11) 0.040(12) 0.067(16) 0.016(12) -0.021(11) -0.012(9)
C81 0.055(14) 0.026(10) 0.023(10) 0.010(8) 0.016(9) 0.004(10)

loop_
_atom_type_symbol
_atom_type_description
_atom_type_scat_dispersion_real
_atom_type_scat_dispersion_imag
_atom_type_scat_source
C C 0.0033 0.0016 'International Tables Vol C Tables 4.2.6.8 and 6.1.1.4'
H H 0.0000 0.0000 'International Tables Vol C Tables 4.2.6.8 and 6.1.1.4'
N N 0.0061 0.0033 'International Tables Vol C Tables 4.2.6.8 and 6.1.1.4'
O O 0.0106 0.0060 'International Tables Vol C Tables 4.2.6.8 and 6.1.1.4'
Cl Cl 0.1484 0.1585 'International Tables Vol C Tables 4.2.6.8 and 6.1.1.4'
Mn Mn 0.3368 0.7283 'International Tables Vol C Tables 4.2.6.8 and 6.1.1.4'
Bi Bi -4.1077 10.2566 'International Tables Vol C Tables 4.2.6.8 and 6.1.1.4'

loop_
_geom_angle_atom_site_label_1
_geom_angle_atom_site_label_2
_geom_angle_atom_site_label_3
_geom_angle
O29 Bi1 O23 77.5(4)
O29 Bi1 O36 80.5(6)
O23 Bi1 O36 72.5(5)
O29 Bi1 O20 88.1(5)
O23 Bi1 O20 63.8(3)
O36 Bi1 O20 136.3(5)
O29 Bi1 O24 140.5(4)
O23 Bi1 O24 63.0(3)
O36 Bi1 O24 88.1(5)
O20 Bi1 O24 74.5(3)
O29 Bi1 O28 51.6(6)
O23 Bi1 O28 126.0(5)
O36 Bi1 O28 81.5(6)
O20 Bi1 O28 122.7(5)
O24 Bi1 O28 162.3(5)
O29 Bi1 O27 136.5(4)
O23 Bi1 O27 123.6(3)
O36 Bi1 O27 139.2(5)
O20 Bi1 O27 73.0(3)
O24 Bi1 O27 72.1(3)
O28 Bi1 O27 107.1(5)
O29 Bi1 O18 79.0(4)
O23 Bi1 O18 119.6(3)
O36 Bi1 O18 152.7(5)
O20 Bi1 O18 60.6(3)
O24 Bi1 O18 119.1(3)
O28 Bi1 O18 71.7(5)
O27 Bi1 O18 57.5(3)
O29 Bi1 O25 151.9(5)
O23 Bi1 O25 116.6(3)
O36 Bi1 O25 81.2(5)
O20 Bi1 O25 119.7(3)
O24 Bi1 O25 59.5(3)
O28 Bi1 O25 104.6(5)
O27 Bi1 O25 58.0(3)
O18 Bi1 O25 110.0(3)
O29 Bi1 Mn3 77.9(4)
O23 Bi1 Mn3 32.5(2)
O36 Bi1 Mn3 104.6(4)
O20 Bi1 Mn3 31.7(3)
O24 Bi1 Mn3 68.6(2)
O28 Bi1 Mn3 127.9(4)
O27 Bi1 Mn3 100.7(2)
O18 Bi1 Mn3 88.4(2)
O25 Bi1 Mn3 127.6(2)
O29 Bi1 Mn4 109.3(4)
O23 Bi1 Mn4 31.9(2)
O36 Bi1 Mn4 76.0(5)
O20 Bi1 Mn4 68.3(3)
O24 Bi1 Mn4 31.3(2)
O28 Bi1 Mn4 153.1(4)
O27 Bi1 Mn4 99.6(2)
O18 Bi1 Mn4 128.0(2)
O25 Bi1 Mn4 86.6(2)
Mn3 Bi1 Mn4 47.26(6)
O35 Bi2 O31 83.9(5)
O35 Bi2 O27 88.2(4)
O31 Bi2 O27 141.5(4)
O35 Bi2 O26 74.4(5)
O31 Bi2 O26 80.4(4)
O27 Bi2 O26 61.2(3)
O35 Bi2 O34 49.5(6)
O31 Bi2 O34 83.6(5)
O27 Bi2 O34 118.5(5)
O26 Bi2 O34 122.9(5)
O35 Bi2 O17 86.6(4)
O31 Bi2 O17 155.9(4)
O27 Bi2 O17 59.8(3)
O26 Bi2 O17 118.1(3)
O34 Bi2 O17 73.4(5)
O35 Bi2 N4 21.0(5)
O31 Bi2 N4 84.9(6)
O27 Bi2 N4 100.4(5)
O26 Bi2 N4 95.3(6)
O34 Bi2 N4 28.6(6)
O17 Bi2 N4 78.4(5)
O35 Bi2 O32 99.9(5)
O31 Bi2 O32 49.2(5)
O27 Bi2 O32 167.9(5)
O26 Bi2 O32 129.5(5)
O34 Bi2 O32 62.6(7)
O17 Bi2 O32 111.4(6)
N4 Bi2 O32 84.9(7)
O35 Bi2 O24 134.4(5)
O31 Bi2 O24 88.1(4)
O27 Bi2 O24 71.1(3)
O26 Bi2 O24 60.0(3)
O34 Bi2 O24 170.4(5)
O17 Bi2 O24 114.1(3)
N4 Bi2 O24 155.1(6)
O32 Bi2 O24 108.2(5)
O35 Bi2 O20 144.5(4)
O31 Bi2 O20 130.6(4)
O27 Bi2 O20 69.8(3)
O26 Bi2 O20 114.7(3)
O34 Bi2 O20 117.1(4)
O17 Bi2 O20 58.4(3)
N4 Bi2 O20 135.1(6)
O32 Bi2 O20 98.7(4)
O24 Bi2 O20 65.3(3)
O35 Bi2 Mn6 75.4(4)
O31 Bi2 Mn6 111.5(3)
O27 Bi2 Mn6 30.7(2)
O26 Bi2 Mn6 31.2(2)
O34 Bi2 Mn6 121.5(5)
O17 Bi2 Mn6 87.2(2)
N4 Bi2 Mn6 94.3(6)
O32 Bi2 Mn6 160.7(5)
O24 Bi2 Mn6 66.2(2)
O20 Bi2 Mn6 95.4(2)
O18 Mn1 O27 90.4(5)
O18 Mn1 O17 84.6(5)
O27 Mn1 O17 88.1(5)
O18 Mn1 O1 90.5(5)
O27 Mn1 O1 178.0(6)
O17 Mn1 O1 90.2(5)
O18 Mn1 O16 177.8(5)
O27 Mn1 O16 91.7(5)
O17 Mn1 O16 94.9(5)
O1 Mn1 O16 87.4(5)
O18 Mn1 O14 91.3(5)
O27 Mn1 O14 93.3(5)
O17 Mn1 O14 175.7(5)
O1 Mn1 O14 88.6(6)
O16 Mn1 O14 89.1(5)
O18 Mn1 Mn2 42.6(3)
O27 Mn1 Mn2 94.6(3)
O17 Mn1 Mn2 42.6(3)
O1 Mn1 Mn2 84.8(4)
O16 Mn1 Mn2 136.6(4)
O14 Mn1 Mn2 133.2(4)
O17 Mn2 O18 83.0(5)
O17 Mn2 O20 90.5(5)
O18 Mn2 O20 88.3(5)
O17 Mn2 O3 176.1(5)
O18 Mn2 O3 95.0(5)
O20 Mn2 O3 92.7(5)
O17 Mn2 O2 88.7(5)
O18 Mn2 O2 89.5(5)
O20 Mn2 O2 177.7(5)
O3 Mn2 O2 88.0(5)
O17 Mn2 O19 92.5(5)
O18 Mn2 O19 175.5(5)
O20 Mn2 O19 91.1(5)
O3 Mn2 O19 89.5(5)
O2 Mn2 O19 91.1(5)
O17 Mn2 Mn1 42.4(3)
O18 Mn2 Mn1 41.1(3)
O20 Mn2 Mn1 94.6(3)
O3 Mn2 Mn1 135.0(4)
O2 Mn2 Mn1 83.3(4)
O19 Mn2 Mn1 134.5(4)
O22 Mn3 O20 89.1(5)
O22 Mn3 O23 84.1(5)
O20 Mn3 O23 86.3(5)
O22 Mn3 O21 92.3(5)
O20 Mn3 O21 93.7(5)
O23 Mn3 O21 176.4(5)
O22 Mn3 O5 90.2(5)
O20 Mn3 O5 175.1(5)
O23 Mn3 O5 88.8(4)
O21 Mn3 O5 91.2(5)
O22 Mn3 O4 176.2(5)
O20 Mn3 O4 94.2(5)
O23 Mn3 O4 94.2(5)
O21 Mn3 O4 89.4(5)
O5 Mn3 O4 86.4(5)
O22 Mn3 Mn4 41.8(3)
O20 Mn3 Mn4 93.0(3)
O23 Mn3 Mn4 43.1(3)
O21 Mn3 Mn4 133.4(4)
O5 Mn3 Mn4 83.2(3)
O4 Mn3 Mn4 136.0(4)
O22 Mn3 Bi1 91.0(4)
O20 Mn3 Bi1 43.5(3)
O23 Mn3 Bi1 43.4(3)
O21 Mn3 Bi1 136.9(4)
O5 Mn3 Bi1 131.7(3)
O4 Mn3 Bi1 90.1(4)
Mn4 Mn3 Bi1 66.67(8)
O22 Mn4 O24 89.8(5)
O22 Mn4 O23 84.7(4)
O24 Mn4 O23 87.0(5)
O22 Mn4 O6 90.7(5)
O24 Mn4 O6 175.3(5)
O23 Mn4 O6 88.4(4)
O22 Mn4 O7 176.0(5)
O24 Mn4 O7 94.2(5)
O23 Mn4 O7 94.9(5)
O6 Mn4 O7 85.3(5)
O22 Mn4 O9 91.7(4)
O24 Mn4 O9 93.3(5)
O23 Mn4 O9 176.4(5)
O6 Mn4 O9 91.4(5)
O7 Mn4 O9 88.7(5)
O22 Mn4 Mn3 42.0(3)
O24 Mn4 Mn3 94.0(3)
O23 Mn4 Mn3 43.4(3)
O6 Mn4 Mn3 83.3(3)
O7 Mn4 Mn3 136.8(4)
O9 Mn4 Mn3 132.9(3)
O22 Mn4 Bi1 90.6(3)
O24 Mn4 Bi1 44.5(3)
O23 Mn4 Bi1 42.9(3)
O6 Mn4 Bi1 130.8(3)
O7 Mn4 Bi1 91.8(3)
O9 Mn4 Bi1 137.7(3)
Mn3 Mn4 Bi1 66.07(7)
O26 Mn5 O25 84.4(5)
O26 Mn5 O24 88.8(4)
O25 Mn5 O24 89.0(5)
O26 Mn5 O11 88.1(5)
O25 Mn5 O11 89.6(5)
O24 Mn5 O11 176.8(5)
O26 Mn5 O8 175.4(5)
O25 Mn5 O8 91.5(5)
O24 Mn5 O8 93.0(5)
O11 Mn5 O8 89.9(5)
O26 Mn5 O10 94.8(5)
O25 Mn5 O10 178.4(5)
O24 Mn5 O10 92.3(5)
O11 Mn5 O10 89.0(5)
O8 Mn5 O10 89.3(5)
O26 Mn5 Mn6 42.9(3)
O25 Mn5 Mn6 42.2(3)
O24 Mn5 Mn6 94.5(3)
O11 Mn5 Mn6 82.6(4)
O8 Mn5 Mn6 132.7(4)
O10 Mn5 Mn6 136.7(4)
O27 Mn6 O25 91.0(5)
O27 Mn6 O26 86.5(4)
O25 Mn6 O26 83.4(5)
O27 Mn6 O12 176.2(5)
O25 Mn6 O12 89.9(5)
O26 Mn6 O12 90.0(4)
O27 Mn6 O15 92.4(5)
O25 Mn6 O15 176.5(5)
O26 Mn6 O15 97.8(4)
O12 Mn6 O15 86.8(5)
O27 Mn6 O13 92.5(4)
O25 Mn6 O13 90.5(5)
O26 Mn6 O13 173.8(5)
O12 Mn6 O13 91.2(5)
O15 Mn6 O13 88.3(5)
O27 Mn6 Mn5 94.1(3)
O25 Mn6 Mn5 42.1(3)
O26 Mn6 Mn5 42.0(3)
O12 Mn6 Mn5 84.1(4)
O15 Mn6 Mn5 138.6(3)
O13 Mn6 Mn5 132.1(4)
O27 Mn6 Bi2 43.6(3)
O25 Mn6 Bi2 93.8(3)
O26 Mn6 Bi2 43.9(3)
O12 Mn6 Bi2 132.6(3)
O15 Mn6 Bi2 89.3(3)
O13 Mn6 Bi2 135.9(3)
Mn5 Mn6 Bi2 68.50(7)
C1 O1 Mn1 121.7(11)
C1 O2 Mn2 122.6(11)
C11 O3 Mn2 132.7(11)
C11 O4 Mn3 127.0(11)
C21 O5 Mn3 124.8(10)
C21 O6 Mn4 124.7(10)
C31 O7 Mn4 131.1(11)
C31 O8 Mn5 129.7(11)
C41 O9 Mn4 130.1(11)
C41 O10 Mn5 130.7(11)
C51 O11 Mn5 123.6(13)
C51 O12 Mn6 121.8(12)
C61 O13 Mn6 130.3(11)
C61 O14 Mn1 132.7(12)
C71 O15 Mn6 133.6(11)
C71 O16 Mn1 135.0(12)
Mn1 O17 Mn2 95.0(5)
Mn1 O17 Bi2 102.5(4)
Mn2 O17 Bi2 108.1(4)
Mn1 O18 Mn2 96.2(5)
Mn1 O18 Bi1 105.6(4)
Mn2 O18 Bi1 99.7(4)
C81 O19 Mn2 133.1(11)
Mn3 O20 Mn2 127.9(6)
Mn3 O20 Bi1 104.8(5)
Mn2 O20 Bi1 110.3(5)
Mn3 O20 Bi2 111.8(5)
Mn2 O20 Bi2 102.1(4)
Bi1 O20 Bi2 95.2(3)
C81 O21 Mn3 132.7(11)
Mn4 O22 Mn3 96.3(5)
Mn4 O23 Mn3 93.4(4)
Mn4 O23 Bi1 105.2(4)
Mn3 O23 Bi1 104.1(4)
Mn4 O24 Mn5 127.8(6)
Mn4 O24 Bi1 104.2(4)
Mn5 O24 Bi1 110.7(4)
Mn4 O24 Bi2 112.6(4)
Mn5 O24 Bi2 101.0(4)
Bi1 O24 Bi2 96.3(4)
Mn5 O25 Mn6 95.8(5)
Mn5 O25 Bi1 100.1(4)
Mn6 O25 Bi1 103.2(4)
Mn5 O26 Mn6 95.1(5)
Mn5 O26 Bi2 109.0(4)
Mn6 O26 Bi2 104.8(4)
Mn1 O27 Mn6 129.2(6)
Mn1 O27 Bi2 107.9(5)
Mn6 O27 Bi2 105.7(4)
Mn1 O27 Bi1 106.0(4)
Mn6 O27 Bi1 107.1(5)
Bi2 O27 Bi1 96.0(3)
N1 O28 Bi1 86.6(12)
N1 O29 Bi1 105.4(14)
N2 O31 Bi2 103.6(13)
N2 O32 Bi2 92.4(14)
N4 O34 Bi2 78.0(13)
N4 O35 Bi2 99.4(19)
O35 N4 O34 132(3)
O35 N4 O35' 134(4)
O34 N4 O35' 93(3)
O35 N4 Bi2 59.6(16)
O34 N4 Bi2 73.4(12)
O35' N4 Bi2 160(3)
O29 N1 O30 129(2)
O29 N1 O28 116(2)
O30 N1 O28 114(2)
O33 N2 O32 125(3)
O33 N2 O31 120(3)
O32 N2 O31 114(2)
O36 N3 O38 119.3(8)
O36 N3 O37 119.2(8)
O38 N3 O37 119.3(8)
N3 O36 Bi1 120.7(15)
O1 C1 O2 127.5(16)
O1 C1 C2 116.8(17)
O2 C1 C2 115.7(17)
C3 C2 C7 120.0
C3 C2 C1 118.3(13)
C7 C2 C1 121.7(13)
C2 C3 C4 120.0
C2 C3 H3A 120.0
C4 C3 H3A 120.0
C3 C4 C5 120.0
C3 C4 H4A 120.0
C5 C4 H4A 120.0
C6 C5 C4 120.0
C6 C5 H5A 120.0
C4 C5 H5A 120.0
C5 C6 C7 120.0
C5 C6 H6A 120.0
C7 C6 H6A 120.0
C6 C7 C2 120.0
C6 C7 H7A 120.0
C2 C7 H7A 120.0
O3 C11 O4 129.9(16)
O3 C11 C12 115.2(15)
O4 C11 C12 114.8(17)
C13 C12 C17 120.0
C13 C12 C11 118.3(11)
C17 C12 C11 121.4(11)
C14 C13 C12 120.0
C14 C13 H13A 120.0
C12 C13 H13A 120.0
C13 C14 C15 120.0
C13 C14 H14A 120.0
C15 C14 H14A 120.0
C14 C15 C16 120.0
C14 C15 H15A 120.0
C16 C15 H15A 120.0
C17 C16 C15 120.0
C17 C16 H16A 120.0
C15 C16 H16A 120.0
C16 C17 C12 120.0
C16 C17 H17A 120.0
C12 C17 H17A 120.0
O5 C21 O6 123.9(14)
O5 C21 C22 118.7(15)
O6 C21 C22 117.4(16)
C23 C22 C27 120.0
C23 C22 C21 121.0(13)
C27 C22 C21 119.0(13)
C24 C23 C22 120.0
C24 C23 H23A 120.0
C22 C23 H23A 120.0
C23 C24 C25 120.0
C23 C24 H24A 120.0
C25 C24 H24A 120.0
C26 C25 C24 120.0
C26 C25 H25A 120.0
C24 C25 H25A 120.0
C25 C26 C27 120.0
C25 C26 H26A 120.0
C27 C26 H26A 120.0
C26 C27 C22 120.0
C26 C27 H27A 120.0
C22 C27 H27A 120.0
O7 C31 O8 128.3(16)
O7 C31 C32 118.6(16)
O8 C31 C32 113.0(17)
C33' C32 C33 7(3)
C33' C32 C37 120(2)
C33 C32 C37 120.0
C33' C32 C31 115(3)
C33 C32 C31 118.2(15)
C37 C32 C31 119.8(15)
C33' C32 C37' 120(3)
C33 C32 C37' 114.8(19)
C37 C32 C37' 38.9(18)
C31 C32 C37' 121(2)
C32 C33 C34 120.0
C32 C33 H33A 120.0
C34 C33 H33A 120.0
C33 C34 C35 120.0
C33 C34 H34A 120.0
C35 C34 H34A 120.0
C36 C35 C34 120.0
C36 C35 H35A 120.0
C34 C35 H35A 120.0
C35 C36 C37 120.0
C35 C36 H36A 120.0
C37 C36 H36A 120.0
C32 C37 C36 120.0
C32 C37 H37A 120.0
C36 C37 H37A 120.0
C32 C33' C34' 106(4)
C32 C33' H33B 126.9
C34' C33' H33B 126.9
C35' C34' C33' 131(4)
C35' C34' H34B 114.3
C33' C34' H34B 114.3
C34' C35' C36' 112(4)
C34' C35' H35B 123.9
C36' C35' H35B 123.9
C35' C36' C37' 121(4)
C35' C36' H36B 119.7
C37' C36' H36B 119.7
C36' C37' C32 118(4)
C36' C37' H37B 121.1
C32 C37' H37B 121.1
O9 C41 O10 129.9(15)
O9 C41 C42 116.2(16)
O10 C41 C42 113.9(17)
C43 C42 C47 120.0
C43 C42 C41 119.0(12)
C47 C42 C41 120.9(12)
C44 C43 C42 120.0
C44 C43 H43A 120.0
C42 C43 H43A 120.0
C43 C44 C45 120.0
C43 C44 H44A 120.0
C45 C44 H44A 120.0
C46 C45 C44 120.0
C46 C45 H45A 120.0
C44 C45 H45A 120.0
C45 C46 C47 120.0
C45 C46 H46A 120.0
C47 C46 H46A 120.0
C46 C47 C42 120.0
C46 C47 H47A 120.0
C42 C47 H47A 120.0
O12 C51 O11 127.7(19)
O12 C51 C52 118.1(17)
O11 C51 C52 114.2(19)
C53 C52 C57 120.0
C53 C52 C51 122.7(13)
C57 C52 C51 116.8(13)
C52 C53 C54 120.0
C52 C53 H53A 120.0
C54 C53 H53A 120.0
C53 C54 C55 120.0
C53 C54 H54A 120.0
C55 C54 H54A 120.0
C56 C55 C54 120.0
C56 C55 H55A 120.0
C54 C55 H55A 120.0
C57 C56 C55 120.0
C57 C56 H56A 120.0
C55 C56 H56A 120.0
C56 C57 C52 120.0
C56 C57 H57A 120.0
C52 C57 H57A 120.0
O14 C61 O13 127.3(15)
O14 C61 C62 119.1(16)
O13 C61 C62 113.6(16)
C63 C62 C67 120.0
C63 C62 C61 122.3(12)
C67 C62 C61 117.7(12)
C64 C63 C62 120.0
C64 C63 H63A 120.0
C62 C63 H63A 120.0
C63 C64 C65 120.0
C63 C64 H64A 120.0
C65 C64 H64A 120.0
C66 C65 C64 120.0
C66 C65 H65A 120.0
C64 C65 H65A 120.0
C67 C66 C65 120.0
C67 C66 H66A 120.0
C65 C66 H66A 120.0
C66 C67 C62 120.0
C66 C67 H67A 120.0
C62 C67 H67A 120.0
O16 C71 O15 122.8(15)
O16 C71 C72 118.5(18)
O15 C71 C72 118.6(19)
C73 C72 C77 120.0
C73 C72 C71 120.4(14)
C77 C72 C71 119.4(14)
C74 C73 C72 120.0
C74 C73 H73A 120.0
C72 C73 H73A 120.0
C73 C74 C75 120.0
C73 C74 H74A 120.0
C75 C74 H74A 120.0
C76 C75 C74 120.0
C76 C75 H75A 120.0
C74 C75 H75A 120.0
C75 C76 C77 120.0
C75 C76 H76A 120.0
C77 C76 H76A 120.0
C76 C77 C72 120.0
C76 C77 H77A 120.0
C72 C77 H77A 120.0
O19 C81 O21 125.7(16)
O19 C81 C82 118.3(16)
O21 C81 C82 116.0(15)
C83 C82 C87 120.0
C83 C82 C81 119.5(12)
C87 C82 C81 120.5(12)
C84 C83 C82 120.0
C84 C83 H83A 120.0
C82 C83 H83A 120.0
C83 C84 C85 120.0
C83 C84 H84A 120.0
C85 C84 H84A 120.0
C86 C85 C84 120.0
C86 C85 H85A 120.0
C84 C85 H85A 120.0
C85 C86 C87 120.0
C85 C86 H86A 120.0
C87 C86 H86A 120.0
C86 C87 C82 120.0
C86 C87 H87A 120.0
C82 C87 H87A 120.0
C93 C92 C97 120.0
C94 C93 C92 120.0
C94 C93 H93A 120.0
C92 C93 H93A 120.0
C93 C94 C95 120.0
C93 C94 H94A 120.0
C95 C94 H94A 120.0
C94 C95 C96 120.0
C94 C95 H95A 120.0
C96 C95 H95A 120.0
C97 C96 C95 120.0
C97 C96 H96A 120.0
C95 C96 H96A 120.0
C96 C97 C92 120.0
C96 C97 H97A 120.0
C92 C97 H97A 120.0

loop_
_geom_bond_atom_site_label_1
_geom_bond_atom_site_label_2
_geom_bond_distance
Bi1 O29 2.353(13)
Bi1 O23 2.378(10)
Bi1 O36 2.384(18)
Bi1 O20 2.388(10)
Bi1 O24 2.437(11)
Bi1 O28 2.632(15)
Bi1 O27 2.637(10)
Bi1 O18 2.668(11)
Bi1 O25 2.738(11)
Bi1 Mn3 3.356(3)
Bi1 Mn4 3.372(3)
Bi2 O35 2.297(15)
Bi2 O31 2.388(14)
Bi2 O27 2.473(10)
Bi2 O26 2.477(10)
Bi2 O34 2.574(14)
Bi2 O17 2.599(10)
Bi2 N4 2.63(2)
Bi2 O32 2.640(15)
Bi2 O24 2.661(10)
Bi2 O20 2.748(10)
Bi2 Mn6 3.451(2)
Mn1 O18 1.786(10)
Mn1 O27 1.813(10)
Mn1 O17 1.828(11)
Mn1 O1 1.947(11)
Mn1 O16 1.947(12)
Mn1 O14 1.951(13)
Mn1 Mn2 2.698(4)
Mn2 O17 1.833(11)
Mn2 O18 1.838(11)
Mn2 O20 1.844(11)
Mn2 O3 1.940(11)
Mn2 O2 1.963(12)
Mn2 O19 2.006(13)
Mn3 O22 1.814(10)
Mn3 O20 1.825(11)
Mn3 O23 1.858(10)
Mn3 O21 1.936(11)
Mn3 O5 1.945(10)
Mn3 O4 1.989(13)
Mn3 Mn4 2.697(3)
Mn4 O22 1.807(11)
Mn4 O24 1.808(10)
Mn4 O23 1.846(10)
Mn4 O6 1.928(12)
Mn4 O7 1.944(11)
Mn4 O9 1.976(11)
Mn5 O26 1.822(10)
Mn5 O25 1.825(11)
Mn5 O24 1.855(10)
Mn5 O11 1.941(11)
Mn5 O8 1.944(12)
Mn5 O10 1.984(11)
Mn5 Mn6 2.711(4)
Mn6 O27 1.828(10)
Mn6 O25 1.830(11)
Mn6 O26 1.851(10)
Mn6 O12 1.952(13)
Mn6 O15 1.974(12)
Mn6 O13 1.976(10)
O1 C1 1.28(2)
O2 C1 1.28(2)
O3 C11 1.25(2)
O4 C11 1.28(2)
O5 C21 1.25(2)
O6 C21 1.289(19)
O7 C31 1.23(2)
O8 C31 1.30(2)
O9 C41 1.22(2)
O10 C41 1.25(2)
O11 C51 1.27(2)
O12 C51 1.24(2)
O13 C61 1.29(2)
O14 C61 1.23(2)
O15 C71 1.27(2)
O16 C71 1.26(2)
O19 C81 1.215(19)
O21 C81 1.28(2)
O28 N1 1.39(2)
O29 N1 1.18(2)
O30 N1 1.21(2)
O31 N2 1.27(2)
O32 N2 1.23(2)
O33 N2 1.14(2)
O34 N4 1.29(3)
O35 N4 0.95(2)
O35' N4 1.41(7)
N3 O36 1.281(17)
N3 O38 1.282(18)
N3 O37 1.283(18)
C1 C2 1.50(2)
C2 C3 1.3900
C2 C7 1.3900
C3 C4 1.3900
C3 H3A 0.9500
C4 C5 1.3900
C4 H4A 0.9500
C5 C6 1.3900
C5 H5A 0.9500
C6 C7 1.3900
C6 H6A 0.9500
C7 H7A 0.9500
C11 C12 1.488(19)
C12 C13 1.3900
C12 C17 1.3900
C13 C14 1.3900
C13 H13A 0.9500
C14 C15 1.3900
C14 H14A 0.9500
C15 C16 1.3900
C15 H15A 0.9500
C16 C17 1.3900
C16 H16A 0.9500
C17 H17A 0.9500
C21 C22 1.454(19)
C22 C23 1.3900
C22 C27 1.3900
C23 C24 1.3900
C23 H23A 0.9500
C24 C25 1.3900
C24 H24A 0.9500
C25 C26 1.3900
C25 H25A 0.9500
C26 C27 1.3900
C26 H26A 0.9500
C27 H27A 0.9500
C31 C32 1.50(2)
C32 C33' 1.38(5)
C32 C33 1.3897
C32 C37 1.3899
C32 C37' 1.52(4)
C33 C34 1.3898
C33 H33A 0.9500
C34 C35 1.3904
C34 H34A 0.9500
C35 C36 1.3897
C35 H35A 0.9500
C36 C37 1.3901
C36 H36A 0.9500
C37 H37A 0.9500
C33' C34' 1.51(6)
C33' H33B 0.9500
C34' C35' 1.27(5)
C34' H34B 0.9500
C35' C36' 1.33(5)
C35' H35B 0.9500
C36' C37' 1.41(6)
C36' H36B 0.9500
C37' H37B 0.9500
C41 C42 1.495(18)
C42 C43 1.3900
C42 C47 1.3900
C43 C44 1.3900
C43 H43A 0.9500
C44 C45 1.3900
C44 H44A 0.9500
C45 C46 1.3900
C45 H45A 0.9500
C46 C47 1.3900
C46 H46A 0.9500
C47 H47A 0.9500
C51 C52 1.47(2)
C52 C53 1.3900
C52 C57 1.3900
C53 C54 1.3900
C53 H53A 0.9500
C54 C55 1.3900
C54 H54A 0.9500
C55 C56 1.3900
C55 H55A 0.9500
C56 C57 1.3900
C56 H56A 0.9500
C57 H57A 0.9500
C61 C62 1.467(19)
C62 C63 1.3900
C62 C67 1.3900
C63 C64 1.3900
C63 H63A 0.9500
C64 C65 1.3900
C64 H64A 0.9500
C65 C66 1.3900
C65 H65A 0.9500
C66 C67 1.3900
C66 H66A 0.9500
C67 H67A 0.9500
C71 C72 1.439(19)
C72 C73 1.3900
C72 C77 1.3900
C73 C74 1.3900
C73 H73A 0.9500
C74 C75 1.3900
C74 H74A 0.9500
C75 C76 1.3900
C75 H75A 0.9500
C76 C77 1.3900
C76 H76A 0.9500
C77 H77A 0.9500
C81 C82 1.467(19)
C82 C83 1.3900
C82 C87 1.3900
C83 C84 1.3900
C83 H83A 0.9500
C84 C85 1.3900
C84 H84A 0.9500
C85 C86 1.3900
C85 H85A 0.9500
C86 C87 1.3900
C86 H86A 0.9500
C87 H87A 0.9500
C92 C93 1.3900
C92 C97 1.3900
C93 C94 1.3900
C93 H93A 0.9500
C94 C95 1.3900
C94 H94A 0.9500
C95 C96 1.3900
C95 H95A 0.9500
C96 C97 1.3900
C96 H96A 0.9500
C97 H97A 0.9500
